data_4000807
loop_
_publ_author_name
'Ruiz-Fuertes, J.'
'Friedrich, A.'
'Pellicer-Porres, J.'
'Errandonea, D.'
'Segura, A.'
'Morgenroth, W.'
'Hauss\"uhl, E.'
'Tu, C.-Y.'
'Polian, A.'

_publ_section_title
;
 Structure Solution of the High-Pressure Phase of CuWO4and Evolution of
 the Jahn--Teller Distortion
;
_journal_issue 18
_journal_name_full 'Chemistry of Materials'
_journal_page_first 4220
_journal_paper_doi 10.1021/cm201592h
_journal_volume 23
_journal_year 2011
_chemical_formula_sum 'Cu O4 W'
_chemical_formula_weight 311.39
_chemical_name_systematic
; 
 ? 
;
_space_group_IT_number 13
_symmetry_space_group_name_Hall '-P 2yc'
_symmetry_space_group_name_H-M 'P 1 2/c 1'
_atom_sites_solution_hydrogens geom
_atom_sites_solution_primary direct
_atom_sites_solution_secondary difmap
_audit_creation_method SHELXL-97
_cell_angle_alpha 90.5(2)
_cell_angle_beta 86.80(13)
_cell_angle_gamma 89.84(19)
_cell_formula_units_Z 2
_cell_length_a 4.542(6)
_cell_length_b 5.461(16)
_cell_length_c 4.980(9)
_cell_measurement_temperature 293(2)
_cell_volume 123.3(5)
_computing_structure_refinement 'SHELXL-97 (Sheldrick, 1997)'
_computing_structure_solution 'SHELXS-97 (Sheldrick, 1990)'
_diffrn_ambient_temperature 293(2)
_diffrn_measured_fraction_theta_full 0.326
_diffrn_measured_fraction_theta_max 0.326
_diffrn_radiation_monochromator graphite
_diffrn_radiation_source 'fine-focus sealed tube'
_diffrn_radiation_wavelength 0.45000
_diffrn_reflns_av_R_equivalents 0.0603
_diffrn_reflns_av_sigmaI/netI 0.0354
_diffrn_reflns_limit_h_max 7
_diffrn_reflns_limit_h_min -7
_diffrn_reflns_limit_k_max 3
_diffrn_reflns_limit_k_min -2
_diffrn_reflns_limit_l_max 7
_diffrn_reflns_limit_l_min -7
_diffrn_reflns_number 666
_diffrn_reflns_theta_full 22.03
_diffrn_reflns_theta_max 22.03
_diffrn_reflns_theta_min 2.84
_exptl_absorpt_coefficient_mu 15.526
_exptl_crystal_density_diffrn 8.385
_exptl_crystal_density_method 'not measured'
_exptl_crystal_F_000 270
_refine_diff_density_max 2.733
_refine_diff_density_min -2.304
_refine_diff_density_rms 0.562
_refine_ls_extinction_method none
_refine_ls_goodness_of_fit_ref 1.119
_refine_ls_hydrogen_treatment mixed
_refine_ls_matrix_type full
_refine_ls_number_parameters 16
_refine_ls_number_reflns 196
_refine_ls_number_restraints 0
_refine_ls_restrained_S_all 1.119
_refine_ls_R_factor_all 0.0308
_refine_ls_R_factor_gt 0.0308
_refine_ls_shift/su_max 0.000
_refine_ls_shift/su_mean 0.000
_refine_ls_structure_factor_coef Fsqd
_refine_ls_weighting_details 'calc w=1/[\s^2^(Fo^2^)+(0.0000P)^2^+9.7789P] where P=(Fo^2^+2Fc^2^)/3'
_refine_ls_weighting_scheme calc
_refine_ls_wR_factor_gt 0.0663
_refine_ls_wR_factor_ref 0.0663
_reflns_number_gt 196
_reflns_number_total 196
_reflns_threshold_expression >2sigma(I)
_cod_data_source_file cm201592h_si_002.cif
_cod_data_source_block cuwo13s2
_cod_depositor_comments 'Adding full bibliography for 4000806--4000809.cif.'
_cod_database_code 4000807

loop_
_symmetry_equiv_pos_as_xyz
'x, y, z'
'-x, y, -z+1/2'
'-x, -y, -z'
'x, -y, z-1/2'

loop_
_atom_site_label
_atom_site_type_symbol
_atom_site_fract_x
_atom_site_fract_y
_atom_site_fract_z
_atom_site_U_iso_or_equiv
_atom_site_adp_type
_atom_site_occupancy
_atom_site_symmetry_multiplicity
_atom_site_calc_flag
_atom_site_refinement_flags
W1 W 0.0000 0.1867(4) 0.2500 0.0074(7) Uani 1 2 d S
Cu1 Cu 0.5000 0.6701(13) 0.2500 0.0113(4) Uiso 1 2 d S
O1 O 0.253(2) 0.397(5) 0.3852(19) 0.013(2) Uiso 1 1 d .
O2 O 0.226(2) 0.897(5) 0.4263(18) 0.013(2) Uiso 1 1 d .

loop_
_atom_site_aniso_label
_atom_site_aniso_U_11
_atom_site_aniso_U_22
_atom_site_aniso_U_33
_atom_site_aniso_U_23
_atom_site_aniso_U_13
_atom_site_aniso_U_12
W1 0.0088(3) 0.006(2) 0.0075(3) 0.000 -0.00131(17) 0.000

loop_
_atom_type_symbol
_atom_type_description
_atom_type_scat_dispersion_real
_atom_type_scat_dispersion_imag
_atom_type_scat_source
O O 0.0027 0.0022 'International Tables Vol C Tables 4.2.6.8 and 6.1.1.4'
Cu Cu 0.2730 0.5520 'International Tables Vol C Tables 4.2.6.8 and 6.1.1.4'
W W -0.4020 3.2140 'International Tables Vol C Tables 4.2.6.8 and 6.1.1.4'

loop_
_geom_angle_atom_site_label_1
_geom_angle_atom_site_label_2
_geom_angle_atom_site_label_3
_geom_angle
_geom_angle_site_symmetry_1
_geom_angle_site_symmetry_3
O1 W1 O1 100.0(13) . 2
O1 W1 O2 98.0(6) . 4_565
O1 W1 O2 99.0(6) 2 4_565
O1 W1 O2 99.6(6) . 3_566
O1 W1 O2 98.5(6) 2 3_566
O2 W1 O2 152.5(15) 4_565 3_566
O1 W1 O2 168.8(7) . 2_545
O1 W1 O2 89.2(8) 2 2_545
O2 W1 O2 74.2(7) 4_565 2_545
O2 W1 O2 85.2(5) 3_566 2_545
O1 W1 O2 89.2(8) . 1_545
O1 W1 O2 168.8(7) 2 1_545
O2 W1 O2 85.8(5) 4_565 1_545
O2 W1 O2 73.5(7) 3_566 1_545
O2 W1 O2 82.4(10) 2_545 1_545
O1 W1 W1 136.6(4) . 3
O1 W1 W1 94.8(6) 2 3
O2 W1 W1 39.1(6) 4_565 3
O2 W1 W1 118.3(7) 3_566 3
O2 W1 W1 35.0(3) 2_545 3
O2 W1 W1 82.5(5) 1_545 3
O1 W1 W1 95.2(6) . 3_556
O1 W1 W1 136.8(4) 2 3_556
O2 W1 W1 118.7(7) 4_565 3_556
O2 W1 W1 38.7(6) 3_566 3_556
O2 W1 W1 82.2(5) 2_545 3_556
O2 W1 W1 34.7(3) 1_545 3_556
W1 W1 W1 101.4(2) 3 3_556
O2 Cu1 O2 100.3(13) . 2_655
O2 Cu1 O1 169.7(8) . 2_655
O2 Cu1 O1 89.5(8) 2_655 2_655
O2 Cu1 O1 89.4(8) . .
O2 Cu1 O1 169.9(8) 2_655 .
O1 Cu1 O1 80.9(11) 2_655 .
O2 Cu1 O1 97.6(6) . 4_565
O2 Cu1 O1 94.2(6) 2_655 4_565
O1 Cu1 O1 84.4(6) 2_655 4_565
O1 Cu1 O1 81.7(6) . 4_565
O2 Cu1 O1 94.4(6) . 3_666
O2 Cu1 O1 98.0(6) 2_655 3_666
O1 Cu1 O1 81.3(6) 2_655 3_666
O1 Cu1 O1 84.0(6) . 3_666
O1 Cu1 O1 161.1(14) 4_565 3_666
W1 O1 Cu1 136.7(6) . .
W1 O1 Cu1 124.6(12) . 3_666
Cu1 O1 Cu1 96.0(6) . 3_666
W1 O2 Cu1 121.9(12) 3_566 .
W1 O2 W1 106.5(7) 3_566 1_565
Cu1 O2 W1 127.4(5) . 1_565

loop_
_geom_bond_atom_site_label_1
_geom_bond_atom_site_label_2
_geom_bond_distance
_geom_bond_site_symmetry_2
W1 O1 1.781(18) .
W1 O1 1.784(18) 2
W1 O2 1.914(11) 4_565
W1 O2 1.921(12) 3_566
W1 O2 2.10(2) 2_545
W1 O2 2.11(2) 1_545
W1 W1 3.206(8) 3
W1 W1 3.231(8) 3_556
Cu1 O2 1.924(18) .
Cu1 O2 1.938(19) 2_655
Cu1 O1 1.96(2) 2_655
Cu1 O1 1.97(2) .
Cu1 O1 2.215(10) 4_565
Cu1 O1 2.219(10) 3_666
O1 Cu1 2.219(10) 3_666
O2 W1 1.921(12) 3_566
O2 W1 2.11(2) 1_565
